data_4020670
loop_
_publ_author_name
'Teh-Chang Chou'
'Ching-Lun Hwa'
'Jin-Ju Lin'
'Kung-Ching Liao'
'Jui-Chang Tseng'

_publ_section_title
;
 Bicyclo[2.2.2]octene-Based "Crab-like" Molecules:
 Synthesis, Complexation, Luminescence Properties,
 and Solid-State Structures
;
_journal_name_full 'Journal of Organic Chemistry'
_journal_page_first 9717
_journal_page_last 9726
_journal_paper_doi 10.1021/jo051006f
_journal_volume 70
_journal_year 2005
_chemical_formula_sum 'C64 H50 O4'
_chemical_formula_weight 883.04
_space_group_IT_number 2
_symmetry_cell_setting triclinic
_symmetry_space_group_name_Hall '-P 1'
_symmetry_space_group_name_H-M 'P -1'
_atom_sites_solution_hydrogens geom
_atom_sites_solution_primary direct
_atom_sites_solution_secondary difmap
_audit_creation_method SHELXL-97
_cell_angle_alpha 73.3160(10)
_cell_angle_beta 77.5670(10)
_cell_angle_gamma 68.3520(10)
_cell_formula_units_Z 2
_cell_length_a 10.1163(6)
_cell_length_b 13.3844(8)
_cell_length_c 18.6525(12)
_cell_measurement_reflns_used 65
_cell_measurement_temperature 298(2)
_cell_measurement_theta_max 23
_cell_measurement_theta_min -23
_cell_volume 2231.6(2)
_computing_cell_refinement 'BRUKER SMART'
_computing_data_collection 'BRUKER SMART'
_computing_data_reduction 'BRUKER SAINT'
_computing_molecular_graphics Ortep-3
_computing_publication_material 'Wingx publication routines (Farrugia, 1999)'
_computing_structure_refinement 'SHELXL-97 (Sheldrick, 1997)'
_computing_structure_solution 'SHELXS-97 (Sheldrick, 1990)'
_diffrn_ambient_temperature 298(2)
_diffrn_measured_fraction_theta_full 0.956
_diffrn_measured_fraction_theta_max 0.956
_diffrn_measurement_device_type 'Bruker Smart Apex'
_diffrn_measurement_method 'phi-omega scan'
_diffrn_radiation_monochromator graphite
_diffrn_radiation_source 'fine-focus sealed tube'
_diffrn_radiation_type MoK\a
_diffrn_radiation_wavelength 0.71073
_diffrn_reflns_av_R_equivalents 0.0545
_diffrn_reflns_av_sigmaI/netI 0.0864
_diffrn_reflns_limit_h_max 13
_diffrn_reflns_limit_h_min -13
_diffrn_reflns_limit_k_max 17
_diffrn_reflns_limit_k_min -17
_diffrn_reflns_limit_l_max 24
_diffrn_reflns_limit_l_min -24
_diffrn_reflns_number 26845
_diffrn_reflns_theta_full 28.28
_diffrn_reflns_theta_max 28.28
_diffrn_reflns_theta_min 1.15
_diffrn_standards_decay_% 0
_exptl_absorpt_coefficient_mu 0.080
_exptl_absorpt_correction_T_max 0.9841
_exptl_absorpt_correction_T_min 0.9685
_exptl_absorpt_correction_type Empirical
_exptl_absorpt_process_details SADABS
_exptl_crystal_colour colorless
_exptl_crystal_density_diffrn 1.314
_exptl_crystal_density_method 'not measured'
_exptl_crystal_description chunky
_exptl_crystal_F_000 932
_exptl_crystal_size_max 0.40
_exptl_crystal_size_mid 0.22
_exptl_crystal_size_min 0.20
_refine_diff_density_max 0.297
_refine_diff_density_min -0.275
_refine_diff_density_rms 0.055
_refine_ls_extinction_method none
_refine_ls_goodness_of_fit_ref 1.255
_refine_ls_hydrogen_treatment mixed
_refine_ls_matrix_type full
_refine_ls_number_parameters 615
_refine_ls_number_reflns 10589
_refine_ls_number_restraints 0
_refine_ls_restrained_S_all 1.255
_refine_ls_R_factor_all 0.1853
_refine_ls_R_factor_gt 0.1265
_refine_ls_shift/su_max 0.000
_refine_ls_shift/su_mean 0.000
_refine_ls_structure_factor_coef Fsqd
_refine_ls_weighting_details 'calc w=1/[\s^2^(Fo^2^)+(0.0716P)^2^+0.8823P] where P=(Fo^2^+2Fc^2^)/3'
_refine_ls_weighting_scheme calc
_refine_ls_wR_factor_gt 0.2148
_refine_ls_wR_factor_ref 0.2414
_reflns_number_gt 6675
_reflns_number_total 10589
_reflns_threshold_expression >2sigma(I)
_cod_data_source_file jo051006fsi20050810_110903.cif
_cod_data_source_block compound25
_cod_database_code 4020670

loop_
_symmetry_equiv_pos_as_xyz
'x, y, z'
'-x, -y, -z'

loop_
_atom_site_label
_atom_site_type_symbol
_atom_site_fract_x
_atom_site_fract_y
_atom_site_fract_z
_atom_site_U_iso_or_equiv
_atom_site_adp_type
_atom_site_occupancy
_atom_site_symmetry_multiplicity
_atom_site_calc_flag
_atom_site_refinement_flags
_atom_site_disorder_assembly
_atom_site_disorder_group
O1 O 0.7836(3) 0.53289(19) 0.45332(14) 0.0372(6) Uani 1 1 d . . .
O2 O 0.7507(3) 0.9555(2) 0.17858(14) 0.0389(6) Uani 1 1 d . . .
O3 O 1.2139(3) 0.7693(2) 0.34553(14) 0.0400(6) Uani 1 1 d . . .
O4 O 1.2366(3) 0.5736(2) 0.07296(14) 0.0399(6) Uani 1 1 d . . .
C1 C 1.4309(6) 0.2127(6) 0.2099(3) 0.087(2) Uani 1 1 d . . .
H1 H 1.5181 0.2028 0.1791 0.105 Uiso 1 1 calc R . .
C2 C 1.3900(6) 0.1226(5) 0.2482(3) 0.0839(19) Uani 1 1 d . . .
H2 H 1.4495 0.0529 0.2421 0.101 Uiso 1 1 calc R . .
C3 C 1.2614(5) 0.1328(4) 0.2964(3) 0.0649(14) Uani 1 1 d . . .
C4 C 1.1714(5) 0.2404(4) 0.3045(2) 0.0477(11) Uani 1 1 d . . .
C5 C 1.2132(5) 0.3336(4) 0.2639(2) 0.0480(11) Uani 1 1 d . . .
C6 C 1.3438(5) 0.3183(5) 0.2164(3) 0.0709(15) Uani 1 1 d . . .
H6 H 1.3718 0.3788 0.1893 0.085 Uiso 1 1 calc R . .
C7 C 1.2128(7) 0.0418(4) 0.3372(3) 0.0780(18) Uani 1 1 d . . .
H7 H 1.2705 -0.0293 0.3329 0.094 Uiso 1 1 calc R . .
C8 C 1.0881(6) 0.0555(4) 0.3811(3) 0.0669(14) Uani 1 1 d . . .
H8 H 1.0601 -0.0058 0.4058 0.080 Uiso 1 1 calc R . .
C9 C 0.9960(5) 0.1622(3) 0.3911(2) 0.0500(11) Uani 1 1 d . . .
C10 C 1.0390(4) 0.2556(3) 0.3518(2) 0.0403(9) Uani 1 1 d . . .
C11 C 0.9480(4) 0.3631(3) 0.3600(2) 0.0366(9) Uani 1 1 d . . .
C12 C 0.9954(4) 0.4553(3) 0.3174(2) 0.0400(9) Uani 1 1 d . . .
H12 H 0.9379 0.5264 0.3215 0.048 Uiso 1 1 calc R . .
C13 C 1.1204(5) 0.4407(4) 0.2719(2) 0.0463(10) Uani 1 1 d . . .
H13 H 1.1469 0.5020 0.2451 0.056 Uiso 1 1 calc R . .
C14 C 0.8657(6) 0.1787(4) 0.4364(3) 0.0574(13) Uani 1 1 d . . .
H14 H 0.8360 0.1184 0.4620 0.069 Uiso 1 1 calc R . .
C15 C 0.7796(5) 0.2826(4) 0.4442(2) 0.0514(11) Uani 1 1 d . . .
H15 H 0.6932 0.2908 0.4756 0.062 Uiso 1 1 calc R . .
C16 C 0.8173(4) 0.3761(3) 0.4067(2) 0.0400(9) Uani 1 1 d . . .
C17 C 0.7167(4) 0.4867(3) 0.4173(2) 0.0427(10) Uani 1 1 d . . .
H17A H 0.6925 0.5351 0.3688 0.051 Uiso 1 1 calc R . .
H17B H 0.6290 0.4790 0.4480 0.051 Uiso 1 1 calc R . .
C18 C 0.6880(4) 0.6159(3) 0.48985(19) 0.0345(9) Uani 1 1 d . . .
H18 H 0.6263 0.5860 0.5320 0.041 Uiso 1 1 calc R . .
C19 C 0.7709(4) 0.6720(3) 0.51637(19) 0.0354(9) Uani 1 1 d . . .
H19 H 0.8361 0.6237 0.5536 0.043 Uiso 1 1 calc R . .
C20 C 0.6436(5) 0.7610(3) 0.5444(2) 0.0444(10) Uani 1 1 d . . .
H20 H 0.6374 0.7893 0.5855 0.053 Uiso 1 1 calc R . .
C21 C 0.5431(4) 0.7914(3) 0.5005(2) 0.0427(10) Uani 1 1 d . . .
H21 H 0.4531 0.8442 0.5057 0.051 Uiso 1 1 calc R . .
C22 C 0.5992(4) 0.7260(3) 0.4402(2) 0.0333(8) Uani 1 1 d . . .
H22 H 0.5263 0.7207 0.4157 0.040 Uiso 1 1 calc R . .
C23 C 0.8447(4) 0.7185(3) 0.43742(18) 0.0279(8) Uani 1 1 d . . .
H23 H 0.9199 0.6561 0.4202 0.034 Uiso 1 1 calc R . .
C24 C 0.7221(4) 0.7610(3) 0.38652(19) 0.0282(8) Uani 1 1 d . . .
H24 H 0.7538 0.7189 0.3473 0.034 Uiso 1 1 calc R . .
C25 C 0.9105(4) 0.8117(3) 0.42617(19) 0.0308(8) Uani 1 1 d . . .
H25 H 0.9902 0.7884 0.4558 0.037 Uiso 1 1 calc R . .
C26 C 0.7925(4) 0.9134(3) 0.4436(2) 0.0406(10) Uani 1 1 d . . .
H26 H 0.7957 0.9474 0.4799 0.049 Uiso 1 1 calc R . .
C27 C 0.6849(4) 0.9507(3) 0.4036(2) 0.0399(10) Uani 1 1 d . . .
H27 H 0.6056 1.0123 0.4099 0.048 Uiso 1 1 calc R . .
C28 C 0.7000(4) 0.8855(3) 0.3466(2) 0.0311(8) Uani 1 1 d . . .
H28 H 0.6198 0.9177 0.3164 0.037 Uiso 1 1 calc R . .
C29 C 1.0973(4) 0.8150(3) 0.3049(2) 0.0305(8) Uani 1 1 d . . .
C30 C 0.9580(4) 0.8366(3) 0.34107(19) 0.0306(8) Uani 1 1 d . . .
C31 C 0.8431(4) 0.8802(3) 0.2984(2) 0.0318(8) Uani 1 1 d . . .
C32 C 0.8659(4) 0.9078(3) 0.2204(2) 0.0301(8) Uani 1 1 d . . .
C33 C 1.0048(4) 0.8897(3) 0.18458(19) 0.0327(8) Uani 1 1 d . . .
C34 C 1.1208(4) 0.8404(3) 0.2266(2) 0.0324(8) Uani 1 1 d . . .
C35 C 1.2505(4) 0.6531(3) 0.3732(2) 0.0504(11) Uani 1 1 d . . .
H35A H 1.1802 0.6369 0.4141 0.076 Uiso 1 1 calc R . .
H35B H 1.3430 0.6241 0.3905 0.076 Uiso 1 1 calc R . .
H35C H 1.2530 0.6198 0.3334 0.076 Uiso 1 1 calc R . .
C36 C 0.7101(5) 0.8778(4) 0.1583(3) 0.0613(13) Uani 1 1 d . . .
H36A H 0.7884 0.8373 0.1274 0.092 Uiso 1 1 calc R . .
H36B H 0.6288 0.9158 0.1308 0.092 Uiso 1 1 calc R . .
H36C H 0.6854 0.8277 0.2031 0.092 Uiso 1 1 calc R . .
C37 C 1.2651(4) 0.8150(3) 0.1775(2) 0.0322(8) Uani 1 1 d . . .
H37 H 1.3459 0.7828 0.2073 0.039 Uiso 1 1 calc R . .
C38 C 1.2675(4) 0.9226(3) 0.1219(2) 0.0411(10) Uani 1 1 d . . .
H38 H 1.3407 0.9518 0.1159 0.049 Uiso 1 1 calc R . .
C39 C 1.1579(4) 0.9712(3) 0.0829(2) 0.0412(10) Uani 1 1 d . . .
H39 H 1.1469 1.0379 0.0476 0.049 Uiso 1 1 calc R . .
C40 C 1.0514(4) 0.9107(3) 0.0997(2) 0.0344(9) Uani 1 1 d . . .
H40 H 0.9699 0.9512 0.0708 0.041 Uiso 1 1 calc R . .
C41 C 1.2566(4) 0.7326(3) 0.13467(19) 0.0300(8) Uani 1 1 d . . .
H41 H 1.2349 0.6709 0.1725 0.036 Uiso 1 1 calc R . .
C42 C 1.1301(4) 0.7920(3) 0.08583(18) 0.0309(8) Uani 1 1 d . . .
H42 H 1.0620 0.7512 0.1040 0.037 Uiso 1 1 calc R . .
C43 C 1.3836(4) 0.6832(3) 0.0765(2) 0.0401(9) Uani 1 1 d . . .
H43 H 1.4648 0.6229 0.0985 0.048 Uiso 1 1 calc R . .
C44 C 1.4215(5) 0.7745(4) 0.0168(3) 0.0530(12) Uani 1 1 d . . .
H44 H 1.5054 0.7912 0.0101 0.064 Uiso 1 1 calc R . .
C45 C 1.3145(5) 0.8267(4) -0.0245(2) 0.0537(12) Uani 1 1 d . . .
H45 H 1.3101 0.8868 -0.0653 0.064 Uiso 1 1 calc R . .
C46 C 1.2012(4) 0.7728(3) 0.0056(2) 0.0408(10) Uani 1 1 d . . .
H46 H 1.1352 0.7843 -0.0297 0.049 Uiso 1 1 calc R . .
C47 C 1.3031(4) 0.6519(3) 0.0299(2) 0.0395(9) Uani 1 1 d . . .
H47 H 1.3664 0.6265 -0.0136 0.047 Uiso 1 1 calc R . .
C48 C 1.1674(5) 0.5443(4) 0.0262(2) 0.0506(11) Uani 1 1 d . . .
H48A H 1.2351 0.5213 -0.0162 0.061 Uiso 1 1 calc R . .
H48B H 1.0887 0.6080 0.0067 0.061 Uiso 1 1 calc R . .
C49 C 1.1117(5) 0.4519(3) 0.0712(2) 0.0453(10) Uani 1 1 d . . .
C50 C 1.1959(5) 0.3438(4) 0.0676(3) 0.0539(12) Uani 1 1 d . . .
H50 H 1.2849 0.3317 0.0384 0.065 Uiso 1 1 calc R . .
C51 C 1.1531(5) 0.2552(4) 0.1052(3) 0.0541(12) Uani 1 1 d . . .
H51 H 1.2129 0.1848 0.1006 0.065 Uiso 1 1 calc R . .
C52 C 1.0226(5) 0.2677(3) 0.1500(2) 0.0451(10) Uani 1 1 d . . .
C53 C 0.9711(5) 0.1778(3) 0.1917(3) 0.0536(12) Uani 1 1 d . . .
H53 H 1.0282 0.1063 0.1883 0.064 Uiso 1 1 calc R . .
C54 C 0.8459(6) 0.1925(4) 0.2349(3) 0.0573(12) Uani 1 1 d . . .
H54 H 0.8183 0.1316 0.2613 0.069 Uiso 1 1 calc R . .
C55 C 0.7527(5) 0.3007(3) 0.2414(2) 0.0466(10) Uani 1 1 d . . .
C56 C 0.7967(4) 0.3925(3) 0.2002(2) 0.0397(9) Uani 1 1 d . . .
C57 C 0.9318(4) 0.3777(3) 0.1549(2) 0.0397(9) Uani 1 1 d . . .
C58 C 0.7040(4) 0.5008(3) 0.2053(2) 0.0428(10) Uani 1 1 d . . .
C59 C 0.7525(5) 0.5909(3) 0.1632(2) 0.0492(11) Uani 1 1 d . . .
H59 H 0.6922 0.6622 0.1649 0.059 Uiso 1 1 calc R . .
C60 C 0.8805(5) 0.5777(3) 0.1215(2) 0.0450(10) Uani 1 1 d . . .
H60 H 0.9070 0.6395 0.0961 0.054 Uiso 1 1 calc R . .
C61 C 0.9784(4) 0.4692(3) 0.1150(2) 0.0375(9) Uani 1 1 d . . .
C62 C 0.6221(5) 0.3185(4) 0.2869(3) 0.0596(13) Uani 1 1 d . . .
H62 H 0.5939 0.2584 0.3150 0.072 Uiso 1 1 calc R . .
C63 C 0.5337(5) 0.4237(4) 0.2911(3) 0.0598(12) Uani 1 1 d . . .
H63 H 0.4463 0.4340 0.3217 0.072 Uiso 1 1 calc R . .
C64 C 0.5734(5) 0.5141(4) 0.2503(3) 0.0539(11) Uani 1 1 d . . .
H64 H 0.5118 0.5848 0.2530 0.065 Uiso 1 1 calc R . .

loop_
_atom_site_aniso_label
_atom_site_aniso_U_11
_atom_site_aniso_U_22
_atom_site_aniso_U_33
_atom_site_aniso_U_23
_atom_site_aniso_U_13
_atom_site_aniso_U_12
O1 0.0446(16) 0.0336(14) 0.0388(15) -0.0096(12) -0.0071(12) -0.0170(12)
O2 0.0373(15) 0.0322(14) 0.0360(15) 0.0001(11) -0.0112(12) -0.0009(12)
O3 0.0412(16) 0.0431(16) 0.0379(15) -0.0066(12) -0.0107(12) -0.0150(13)
O4 0.0491(17) 0.0377(15) 0.0333(14) -0.0111(12) -0.0067(12) -0.0116(13)
C1 0.049(3) 0.138(6) 0.070(4) -0.046(4) -0.011(3) -0.007(4)
C2 0.060(4) 0.086(4) 0.081(4) -0.038(4) -0.029(3) 0.030(3)
C3 0.062(3) 0.058(3) 0.064(3) -0.028(3) -0.035(3) 0.018(3)
C4 0.051(3) 0.050(3) 0.043(2) -0.016(2) -0.021(2) -0.006(2)
C5 0.047(3) 0.063(3) 0.040(2) -0.017(2) -0.014(2) -0.016(2)
C6 0.053(3) 0.111(5) 0.052(3) -0.029(3) -0.009(3) -0.021(3)
C7 0.109(5) 0.036(3) 0.084(4) -0.021(3) -0.054(4) 0.010(3)
C8 0.093(4) 0.035(3) 0.074(4) -0.009(2) -0.032(3) -0.013(3)
C9 0.077(3) 0.031(2) 0.050(3) -0.0068(19) -0.030(3) -0.016(2)
C10 0.052(3) 0.034(2) 0.039(2) -0.0086(17) -0.019(2) -0.0114(19)
C11 0.046(2) 0.035(2) 0.034(2) -0.0052(17) -0.0166(19) -0.0155(18)
C12 0.052(3) 0.034(2) 0.037(2) -0.0079(17) -0.008(2) -0.0165(19)
C13 0.058(3) 0.052(3) 0.036(2) -0.006(2) -0.008(2) -0.029(2)
C14 0.087(4) 0.041(3) 0.056(3) -0.002(2) -0.016(3) -0.038(3)
C15 0.062(3) 0.053(3) 0.053(3) -0.017(2) -0.005(2) -0.033(2)
C16 0.051(3) 0.042(2) 0.039(2) -0.0105(18) -0.0093(19) -0.026(2)
C17 0.045(2) 0.044(2) 0.048(2) -0.0193(19) -0.006(2) -0.0173(19)
C18 0.047(2) 0.036(2) 0.0222(18) -0.0076(15) 0.0054(16) -0.0213(18)
C19 0.050(2) 0.040(2) 0.0224(18) -0.0049(16) -0.0055(17) -0.0228(19)
C20 0.061(3) 0.051(3) 0.030(2) -0.0216(19) 0.015(2) -0.031(2)
C21 0.042(2) 0.043(2) 0.045(2) -0.0188(19) 0.012(2) -0.0186(19)
C22 0.032(2) 0.039(2) 0.034(2) -0.0130(17) 0.0027(16) -0.0172(17)
C23 0.035(2) 0.0280(18) 0.0244(18) -0.0122(14) -0.0006(15) -0.0108(15)
C24 0.033(2) 0.0258(17) 0.0258(18) -0.0086(14) -0.0013(15) -0.0088(15)
C25 0.038(2) 0.0328(19) 0.0277(19) -0.0089(15) -0.0023(16) -0.0181(17)
C26 0.056(3) 0.035(2) 0.038(2) -0.0185(18) 0.011(2) -0.025(2)
C27 0.043(2) 0.0249(19) 0.046(2) -0.0129(17) 0.010(2) -0.0092(17)
C28 0.030(2) 0.0256(18) 0.033(2) -0.0082(15) 0.0005(16) -0.0047(15)
C29 0.034(2) 0.0279(18) 0.033(2) -0.0052(15) -0.0053(17) -0.0144(16)
C30 0.041(2) 0.0239(17) 0.0302(19) -0.0076(15) -0.0027(17) -0.0140(16)
C31 0.034(2) 0.0204(17) 0.035(2) -0.0040(15) 0.0014(16) -0.0081(15)
C32 0.037(2) 0.0176(16) 0.031(2) -0.0019(14) -0.0045(16) -0.0054(15)
C33 0.043(2) 0.0234(18) 0.0281(19) -0.0055(15) -0.0021(17) -0.0091(16)
C34 0.036(2) 0.0270(18) 0.033(2) -0.0079(16) -0.0007(16) -0.0101(16)
C35 0.047(3) 0.047(3) 0.047(3) -0.004(2) -0.014(2) -0.005(2)
C36 0.053(3) 0.064(3) 0.072(3) -0.017(3) -0.022(3) -0.016(2)
C37 0.0277(19) 0.036(2) 0.032(2) -0.0050(16) -0.0034(16) -0.0112(16)
C38 0.042(2) 0.033(2) 0.046(2) -0.0119(18) 0.009(2) -0.0156(18)
C39 0.047(2) 0.030(2) 0.034(2) -0.0024(17) 0.0099(19) -0.0103(18)
C40 0.033(2) 0.0307(19) 0.0274(19) 0.0000(15) -0.0037(16) -0.0015(16)
C41 0.0295(19) 0.0258(18) 0.0300(19) -0.0023(15) -0.0006(15) -0.0085(15)
C42 0.035(2) 0.0287(18) 0.0237(18) -0.0028(15) -0.0004(15) -0.0090(16)
C43 0.030(2) 0.038(2) 0.044(2) -0.0106(18) 0.0006(18) -0.0037(17)
C44 0.049(3) 0.051(3) 0.054(3) -0.021(2) 0.021(2) -0.018(2)
C45 0.065(3) 0.044(2) 0.035(2) -0.0081(19) 0.020(2) -0.013(2)
C46 0.048(2) 0.039(2) 0.025(2) -0.0073(16) -0.0041(18) -0.0030(18)
C47 0.043(2) 0.042(2) 0.028(2) -0.0133(17) 0.0037(17) -0.0082(19)
C48 0.056(3) 0.063(3) 0.038(2) -0.018(2) -0.006(2) -0.019(2)
C49 0.056(3) 0.046(2) 0.037(2) -0.0142(19) -0.014(2) -0.013(2)
C50 0.052(3) 0.061(3) 0.052(3) -0.027(2) -0.003(2) -0.013(2)
C51 0.056(3) 0.042(3) 0.060(3) -0.026(2) -0.013(2) 0.002(2)
C52 0.059(3) 0.038(2) 0.041(2) -0.0176(19) -0.020(2) -0.005(2)
C53 0.076(3) 0.031(2) 0.055(3) -0.017(2) -0.017(3) -0.008(2)
C54 0.083(4) 0.041(3) 0.054(3) -0.012(2) -0.014(3) -0.025(2)
C55 0.060(3) 0.043(2) 0.043(2) -0.013(2) -0.014(2) -0.018(2)
C56 0.048(2) 0.039(2) 0.037(2) -0.0122(18) -0.0169(19) -0.0103(19)
C57 0.050(2) 0.038(2) 0.036(2) -0.0134(18) -0.0180(19) -0.0081(19)
C58 0.049(3) 0.042(2) 0.038(2) -0.0116(18) -0.015(2) -0.0078(19)
C59 0.052(3) 0.030(2) 0.059(3) -0.011(2) -0.013(2) -0.0021(19)
C60 0.058(3) 0.030(2) 0.048(3) -0.0092(18) -0.012(2) -0.0116(19)
C61 0.043(2) 0.041(2) 0.032(2) -0.0128(17) -0.0122(18) -0.0092(18)
C62 0.072(3) 0.064(3) 0.052(3) -0.010(2) -0.008(3) -0.035(3)
C63 0.057(3) 0.068(3) 0.055(3) -0.017(3) -0.005(2) -0.021(3)
C64 0.046(3) 0.055(3) 0.057(3) -0.018(2) -0.010(2) -0.007(2)

loop_
_atom_type_symbol
_atom_type_description
_atom_type_scat_dispersion_real
_atom_type_scat_dispersion_imag
_atom_type_scat_source
C C 0.0033 0.0016 'International Tables Vol C Tables 4.2.6.8 and 6.1.1.4'
H H 0.0000 0.0000 'International Tables Vol C Tables 4.2.6.8 and 6.1.1.4'
O O 0.0106 0.0060 'International Tables Vol C Tables 4.2.6.8 and 6.1.1.4'

loop_
_geom_angle_atom_site_label_1
_geom_angle_atom_site_label_2
_geom_angle_atom_site_label_3
_geom_angle
_geom_angle_site_symmetry_1
_geom_angle_site_symmetry_3
_geom_angle_publ_flag
C18 O1 C17 114.7(3) . . ?
C32 O2 C36 113.6(3) . . ?
C29 O3 C35 113.3(3) . . ?
C47 O4 C48 111.0(3) . . ?
C2 C1 C6 120.9(5) . . ?
C1 C2 C3 121.8(5) . . ?
C2 C3 C4 118.2(5) . . ?
C2 C3 C7 124.1(5) . . ?
C4 C3 C7 117.7(5) . . ?
C10 C4 C5 119.7(4) . . ?
C10 C4 C3 120.5(4) . . ?
C5 C4 C3 119.8(4) . . ?
C6 C5 C4 119.5(5) . . ?
C6 C5 C13 121.7(5) . . ?
C4 C5 C13 118.9(4) . . ?
C1 C6 C5 119.9(6) . . ?
C8 C7 C3 122.1(5) . . ?
C7 C8 C9 121.6(5) . . ?
C14 C9 C10 118.8(4) . . ?
C14 C9 C8 122.7(4) . . ?
C10 C9 C8 118.5(5) . . ?
C4 C10 C9 119.5(4) . . ?
C4 C10 C11 120.8(4) . . ?
C9 C10 C11 119.6(4) . . ?
C16 C11 C10 119.8(3) . . ?
C16 C11 C12 122.8(4) . . ?
C10 C11 C12 117.4(4) . . ?
C13 C12 C11 121.7(4) . . ?
C12 C13 C5 121.6(4) . . ?
C15 C14 C9 120.9(4) . . ?
C14 C15 C16 122.2(4) . . ?
C15 C16 C11 118.6(4) . . ?
C15 C16 C17 119.0(4) . . ?
C11 C16 C17 122.4(3) . . ?
O1 C17 C16 109.2(3) . . ?
O1 C18 C19 110.5(3) . . ?
O1 C18 C22 118.0(3) . . ?
C19 C18 C22 93.6(3) . . ?
C20 C19 C18 98.0(3) . . ?
C20 C19 C23 111.7(3) . . ?
C18 C19 C23 98.3(3) . . ?
C21 C20 C19 108.2(3) . . ?
C20 C21 C22 108.3(4) . . ?
C21 C22 C24 109.9(3) . . ?
C21 C22 C18 97.3(3) . . ?
C24 C22 C18 100.0(3) . . ?
C24 C23 C25 109.2(3) . . ?
C24 C23 C19 102.5(3) . . ?
C25 C23 C19 121.2(3) . . ?
C22 C24 C23 103.3(3) . . ?
C22 C24 C28 120.8(3) . . ?
C23 C24 C28 108.9(3) . . ?
C26 C25 C30 107.4(3) . . ?
C26 C25 C23 108.7(3) . . ?
C30 C25 C23 102.9(3) . . ?
C27 C26 C25 115.1(3) . . ?
C26 C27 C28 114.7(3) . . ?
C27 C28 C31 106.6(3) . . ?
C27 C28 C24 110.4(3) . . ?
C31 C28 C24 102.6(3) . . ?
C30 C29 O3 121.2(3) . . ?
C30 C29 C34 119.6(3) . . ?
O3 C29 C34 119.2(3) . . ?
C29 C30 C31 119.7(3) . . ?
C29 C30 C25 127.3(3) . . ?
C31 C30 C25 112.9(3) . . ?
C32 C31 C30 120.8(3) . . ?
C32 C31 C28 126.3(3) . . ?
C30 C31 C28 112.8(3) . . ?
C33 C32 C31 119.2(3) . . ?
C33 C32 O2 120.4(3) . . ?
C31 C32 O2 120.4(3) . . ?
C32 C33 C34 120.4(3) . . ?
C32 C33 C40 126.8(3) . . ?
C34 C33 C40 112.7(3) . . ?
C29 C34 C33 120.1(3) . . ?
C29 C34 C37 126.8(3) . . ?
C33 C34 C37 112.9(3) . . ?
C38 C37 C34 106.5(3) . . ?
C38 C37 C41 109.6(3) . . ?
C34 C37 C41 102.8(3) . . ?
C39 C38 C37 114.6(3) . . ?
C38 C39 C40 115.0(3) . . ?
C39 C40 C33 107.5(3) . . ?
C39 C40 C42 109.2(3) . . ?
C33 C40 C42 103.3(3) . . ?
C42 C41 C43 102.3(3) . . ?
C42 C41 C37 109.0(3) . . ?
C43 C41 C37 121.3(3) . . ?
C41 C42 C40 109.0(3) . . ?
C41 C42 C46 103.4(3) . . ?
C40 C42 C46 121.6(3) . . ?
C44 C43 C47 98.2(3) . . ?
C44 C43 C41 110.2(3) . . ?
C47 C43 C41 100.1(3) . . ?
C45 C44 C43 107.9(4) . . ?
C44 C45 C46 108.4(4) . . ?
C45 C46 C47 97.6(3) . . ?
C45 C46 C42 110.9(3) . . ?
C47 C46 C42 98.3(3) . . ?
O4 C47 C43 113.3(3) . . ?
O4 C47 C46 116.1(3) . . ?
C43 C47 C46 93.6(3) . . ?
O4 C48 C49 110.1(3) . . ?
C50 C49 C61 118.3(4) . . ?
C50 C49 C48 118.5(4) . . ?
C61 C49 C48 123.2(4) . . ?
C51 C50 C49 122.6(4) . . ?
C50 C51 C52 121.4(4) . . ?
C51 C52 C57 117.9(4) . . ?
C51 C52 C53 124.4(4) . . ?
C57 C52 C53 117.7(4) . . ?
C54 C53 C52 122.9(4) . . ?
C53 C54 C55 121.0(4) . . ?
C62 C55 C56 119.2(4) . . ?
C62 C55 C54 122.3(4) . . ?
C56 C55 C54 118.5(4) . . ?
C55 C56 C57 121.0(4) . . ?
C55 C56 C58 119.1(4) . . ?
C57 C56 C58 119.9(4) . . ?
C56 C57 C61 121.4(3) . . ?
C56 C57 C52 118.8(4) . . ?
C61 C57 C52 119.8(4) . . ?
C64 C58 C56 119.4(4) . . ?
C64 C58 C59 123.3(4) . . ?
C56 C58 C59 117.3(4) . . ?
C60 C59 C58 123.3(4) . . ?
C59 C60 C61 121.3(4) . . ?
C49 C61 C57 120.0(4) . . ?
C49 C61 C60 123.2(4) . . ?
C57 C61 C60 116.8(4) . . ?
C63 C62 C55 120.9(4) . . ?
C62 C63 C64 120.6(5) . . ?
C63 C64 C58 120.7(4) . . ?

loop_
_geom_bond_atom_site_label_1
_geom_bond_atom_site_label_2
_geom_bond_distance
_geom_bond_site_symmetry_2
_geom_bond_publ_flag
O1 C18 1.411(4) . ?
O1 C17 1.426(4) . ?
O2 C32 1.390(4) . ?
O2 C36 1.415(5) . ?
O3 C29 1.388(4) . ?
O3 C35 1.421(5) . ?
O4 C47 1.414(4) . ?
O4 C48 1.437(4) . ?
C1 C2 1.372(8) . ?
C1 C6 1.386(8) . ?
C2 C3 1.398(8) . ?
C3 C4 1.423(6) . ?
C3 C7 1.434(8) . ?
C4 C10 1.416(6) . ?
C4 C5 1.421(6) . ?
C5 C6 1.405(6) . ?
C5 C13 1.424(6) . ?
C7 C8 1.329(7) . ?
C8 C9 1.428(6) . ?
C9 C14 1.383(6) . ?
C9 C10 1.424(5) . ?
C10 C11 1.425(5) . ?
C11 C16 1.400(5) . ?
C11 C12 1.446(5) . ?
C12 C13 1.344(5) . ?
C14 C15 1.372(6) . ?
C15 C16 1.391(5) . ?
C16 C17 1.495(5) . ?
C18 C19 1.539(5) . ?
C18 C22 1.560(5) . ?
C19 C20 1.512(5) . ?
C19 C23 1.567(5) . ?
C20 C21 1.315(6) . ?
C21 C22 1.509(5) . ?
C22 C24 1.547(5) . ?
C23 C24 1.561(5) . ?
C23 C25 1.564(4) . ?
C24 C28 1.569(5) . ?
C25 C26 1.507(5) . ?
C25 C30 1.532(5) . ?
C26 C27 1.314(5) . ?
C27 C28 1.510(5) . ?
C28 C31 1.520(5) . ?
C29 C30 1.387(5) . ?
C29 C34 1.390(5) . ?
C30 C31 1.399(5) . ?
C31 C32 1.384(5) . ?
C32 C33 1.384(5) . ?
C33 C34 1.398(5) . ?
C33 C40 1.526(5) . ?
C34 C37 1.523(5) . ?
C37 C38 1.520(5) . ?
C37 C41 1.571(5) . ?
C38 C39 1.313(5) . ?
C39 C40 1.505(5) . ?
C40 C42 1.562(5) . ?
C41 C42 1.560(5) . ?
C41 C43 1.564(5) . ?
C42 C46 1.563(5) . ?
C43 C44 1.504(5) . ?
C43 C47 1.536(5) . ?
C44 C45 1.321(6) . ?
C45 C46 1.500(6) . ?
C46 C47 1.560(5) . ?
C48 C49 1.505(6) . ?
C49 C50 1.394(6) . ?
C49 C61 1.395(5) . ?
C50 C51 1.363(6) . ?
C51 C52 1.382(6) . ?
C52 C57 1.437(5) . ?
C52 C53 1.441(6) . ?
C53 C54 1.326(6) . ?
C54 C55 1.430(6) . ?
C55 C62 1.388(6) . ?
C55 C56 1.418(5) . ?
C56 C57 1.421(5) . ?
C56 C58 1.424(5) . ?
C57 C61 1.425(5) . ?
C58 C64 1.384(6) . ?
C58 C59 1.428(6) . ?
C59 C60 1.338(6) . ?
C60 C61 1.446(5) . ?
C62 C63 1.376(6) . ?
C63 C64 1.380(6) . ?
